data_4135559
loop_
_publ_author_name
'Shao, Li'
'Zhang, Hanwen'
'He, Xiaoqing'
'Hua, Bin'
'Hu, Xiangquan'
'Wan, Caixia'
'Kelley, Steven P.'
'Atwood, Jerry L.'

_publ_section_title
;
 Molecular Entrapment of Polymers by Pyrogallol[4]arenes.
;
_journal_issue 2
_journal_name_full 'Journal of the American Chemical Society'
_journal_page_first 693
_journal_page_last 698
_journal_paper_doi 10.1021/jacs.0c12685
_journal_volume 143
_journal_year 2021
_chemical_formula_moiety 'C40 H48 O12, 2(C2 H6 O2), H O0.5'
_chemical_formula_sum 'C44 H61 O16.5'
_chemical_formula_weight 853.92
_space_group_crystal_system monoclinic
_space_group_IT_number 15
_space_group_name_Hall '-C 2yc'
_space_group_name_H-M_alt 'C 1 2/c 1'
_atom_sites_solution_hydrogens mixed
_atom_sites_solution_primary direct
_atom_sites_solution_secondary difmap
_audit_creation_date 2020-06-01
_audit_creation_method
;
Olex2 1.2
(compiled 2018.05.29 svn.r3508 for OlexSys, GUI svn.r5506)
;
_cell_angle_alpha 90
_cell_angle_beta 119.415(2)
_cell_angle_gamma 90
_cell_formula_units_Z 8
_cell_length_a 45.4178(15)
_cell_length_b 9.3163(3)
_cell_length_c 23.3301(9)
_cell_measurement_reflns_used 9766
_cell_measurement_temperature 100.0
_cell_measurement_theta_max 73.86
_cell_measurement_theta_min 3.79
_cell_volume 8599.0(5)
_computing_cell_refinement 'Bruker Apex3 V.2018.1-0/SAINT V8.38A'
_computing_data_collection 'Bruker Apex3 V.2018.1-0'
_computing_data_reduction 'Bruker Apex3 V.2018.1-0/SAINT V8.38A'
_computing_molecular_graphics 'Olex2 (Dolomanov et al., 2009)'
_computing_publication_material 'Olex2 (Dolomanov et al., 2009)'
_computing_structure_refinement 'ShelXL (Sheldrick, 2015)'
_computing_structure_solution 'ShelXS (Sheldrick, 2008)'
_diffrn_ambient_temperature 100.0
_diffrn_measured_fraction_theta_full 0.985
_diffrn_measured_fraction_theta_max 0.976
_diffrn_measurement_device_type 'Bruker APEX II area detector'
_diffrn_measurement_method '\f and \w scans'
_diffrn_radiation_monochromator 'multi-layer optics'
_diffrn_radiation_type CuK\a
_diffrn_radiation_wavelength 1.54178
_diffrn_reflns_av_R_equivalents 0.0650
_diffrn_reflns_av_unetI/netI 0.0331
_diffrn_reflns_Laue_measured_fraction_full 0.985
_diffrn_reflns_Laue_measured_fraction_max 0.976
_diffrn_reflns_limit_h_max 56
_diffrn_reflns_limit_h_min -56
_diffrn_reflns_limit_k_max 11
_diffrn_reflns_limit_k_min -11
_diffrn_reflns_limit_l_max 27
_diffrn_reflns_limit_l_min -23
_diffrn_reflns_number 105124
_diffrn_reflns_point_group_measured_fraction_full 0.985
_diffrn_reflns_point_group_measured_fraction_max 0.976
_diffrn_reflns_theta_full 67.679
_diffrn_reflns_theta_max 74.310
_diffrn_reflns_theta_min 3.790
_diffrn_source 'Incoatec IMuS microfocus Cu tube'
_diffrn_standards_number 0
_exptl_absorpt_coefficient_mu 0.838
_exptl_absorpt_correction_T_max 0.7538
_exptl_absorpt_correction_T_min 0.6718
_exptl_absorpt_correction_type multi-scan
_exptl_absorpt_process_details 'Bruker AXScale'
_exptl_crystal_colour colourless
_exptl_crystal_density_diffrn 1.319
_exptl_crystal_description block
_exptl_crystal_F_000 3656
_exptl_crystal_size_max 0.29
_exptl_crystal_size_mid 0.23
_exptl_crystal_size_min 0.1
_refine_diff_density_max 0.736
_refine_diff_density_min -0.333
_refine_diff_density_rms 0.088
_refine_ls_extinction_method none
_refine_ls_goodness_of_fit_ref 1.122
_refine_ls_hydrogen_treatment mixed
_refine_ls_matrix_type full
_refine_ls_number_parameters 601
_refine_ls_number_reflns 8569
_refine_ls_number_restraints 0
_refine_ls_restrained_S_all 1.122
_refine_ls_R_factor_all 0.0724
_refine_ls_R_factor_gt 0.0681
_refine_ls_shift/su_max 0.000
_refine_ls_shift/su_mean 0.000
_refine_ls_structure_factor_coef Fsqd
_refine_ls_weighting_details 'w=1/[\s^2^(Fo^2^)+(0.0812P)^2^+34.5063P] where P=(Fo^2^+2Fc^2^)/3'
_refine_ls_weighting_scheme calc
_refine_ls_wR_factor_gt 0.1793
_refine_ls_wR_factor_ref 0.1827
_reflns_Friedel_coverage 0.000
_reflns_number_gt 7829
_reflns_number_total 8569
_reflns_threshold_expression 'I > 2\s(I)'
_cod_data_source_file ja0c12685_si_002.cif
_cod_data_source_block s1
_cod_original_formula_sum 'C44 H61 O16.50'
_cod_database_code 4135559
_shelx_shelxl_version_number 2017/1
_shelx_space_group_comment
;
The symmetry employed for this shelxl refinement is uniquely defined
by the following loop, which should always be used as a source of
symmetry information in preference to the above space-group names.
They are only intended as comments.
;
_shelx_estimated_absorpt_t_max 0.921
_shelx_estimated_absorpt_t_min 0.793
_olex2_refinement_description
;
1. Fixed Uiso
 At 1.2 times of:
  All C(H) groups, All C(H,H) groups
 At 1.5 times of:
  All C(H,H,H) groups, All O(H,H,H,H,H,H,H,H,H,H,H,H,H,H,H,H,H) groups
2.a Ternary CH refined with riding coordinates:
 C28(H28), C21(H21), C14(H14), C7(H7A)
2.b Secondary CH2 refined with riding coordinates:
 C29(H29A,H29B), C38(H38A,H38B), C32(H32A,H32B), C35(H35A,H35B), C39(H39A,
 H39B), C4S(H4SA,H4SB), C30(H30A,H30B), C36(H36A,H36B), C33(H33A,H33B),
 C3S(H3SA,H3SB), C2S(H2SA,H2SB), C1S(H1SA,H1SB)
2.c Aromatic/amide H refined with riding coordinates:
 C5(H5A), C20(H20), C13(H13), C27(H27)
2.d Idealised Me refined as rotating group:
 C34(H34A,H34B,H34C), C37(H37A,H37B,H37C), C40(H40A,H40B,H40C), C31(H31A,H31B,
 H31C)
;
_olex2_submission_special_instructions 'No special instructions were received'

loop_
_space_group_symop_operation_xyz
'x, y, z'
'-x, y, -z+1/2'
'x+1/2, y+1/2, z'
'-x+1/2, y+1/2, -z+1/2'
'-x, -y, -z'
'x, -y, z-1/2'
'-x+1/2, -y+1/2, -z'
'x+1/2, -y+1/2, z-1/2'

loop_
_atom_site_label
_atom_site_type_symbol
_atom_site_fract_x
_atom_site_fract_y
_atom_site_fract_z
_atom_site_U_iso_or_equiv
_atom_site_adp_type
_atom_site_occupancy
_atom_site_site_symmetry_order
_atom_site_calc_flag
_atom_site_refinement_flags_posn
_atom_site_refinement_flags_adp
_atom_site_refinement_flags_occupancy
_atom_site_disorder_assembly
_atom_site_disorder_group
O6 O 0.06931(4) -0.09950(18) 0.35976(8) 0.0136(3) Uani 1 1 d . . . . .
O4 O 0.07441(4) 0.39635(19) 0.32503(8) 0.0134(3) Uani 1 1 d . . . . .
O3 O 0.06457(4) 0.55005(19) 0.41749(8) 0.0146(4) Uani 1 1 d . . . . .
O8 O 0.03711(4) -0.1077(2) 0.55646(9) 0.0156(4) Uani 1 1 d . . . . .
O1 O 0.07605(4) 0.59261(19) 0.62987(9) 0.0144(4) Uani 1 1 d . . . . .
O2 O 0.03766(4) 0.60225(19) 0.49772(9) 0.0135(3) Uani 1 1 d . . . . .
O5 O 0.04805(4) 0.12911(18) 0.28200(8) 0.0142(4) Uani 1 1 d . . . . .
O10 O 0.11705(5) 0.04941(19) 0.80893(9) 0.0150(4) Uani 1 1 d . . . . .
O9 O 0.08412(5) -0.08165(19) 0.68885(9) 0.0154(4) Uani 1 1 d . . . . .
O11 O 0.09700(4) 0.31761(19) 0.81926(9) 0.0151(4) Uani 1 1 d . . . . .
O7 O 0.05794(4) -0.11692(18) 0.46438(8) 0.0136(3) Uani 1 1 d . . . . .
O12 O 0.11143(5) 0.54992(18) 0.76446(9) 0.0148(4) Uani 1 1 d . . . . .
O3S O 0.01700(5) 0.1495(2) 0.57754(9) 0.0181(4) Uani 1 1 d . . . . .
O4S O -0.00635(5) 0.3144(2) 0.65227(9) 0.0224(4) Uani 1 1 d . . . . .
C18 C 0.09466(6) -0.0751(2) 0.64250(12) 0.0125(5) Uani 1 1 d . . . . .
C5 C 0.13848(6) 0.4941(2) 0.57878(11) 0.0113(4) Uani 1 1 d . . . . .
H5A H 0.161529 0.467265 0.596766 0.014 Uiso 1 1 calc R . . . .
C16 C 0.08135(6) -0.0954(2) 0.52948(11) 0.0116(5) Uani 1 1 d . . . . .
C17 C 0.07093(6) -0.0898(2) 0.57618(12) 0.0128(5) Uani 1 1 d . . . . .
C1 C 0.09227(6) 0.5624(2) 0.59444(12) 0.0122(5) Uani 1 1 d . . . . .
C3 C 0.08462(6) 0.5411(2) 0.48477(11) 0.0117(5) Uani 1 1 d . . . . .
C24 C 0.11558(6) 0.2963(3) 0.78791(11) 0.0129(5) Uani 1 1 d . . . . .
C25 C 0.12290(6) 0.4146(3) 0.76098(12) 0.0132(5) Uani 1 1 d . . . . .
C8 C 0.11384(6) 0.3007(3) 0.43428(12) 0.0116(5) Uani 1 1 d . . . . .
C28 C 0.14867(6) 0.5280(3) 0.69689(12) 0.0135(5) Uani 1 1 d . . . . .
H28 H 0.142489 0.615032 0.713764 0.016 Uiso 1 1 calc R . . . .
C9 C 0.08781(6) 0.2841(3) 0.36933(11) 0.0119(5) Uani 1 1 d . . . . .
C11 C 0.08541(6) 0.0294(2) 0.38623(12) 0.0115(5) Uani 1 1 d . . . . .
C26 C 0.14056(6) 0.3979(3) 0.72641(12) 0.0129(5) Uani 1 1 d . . . . .
C22 C 0.14310(6) 0.1389(3) 0.74577(11) 0.0125(5) Uani 1 1 d . . . . .
C21 C 0.15264(6) -0.0110(3) 0.73393(11) 0.0127(5) Uani 1 1 d . . . . .
H21 H 0.148541 -0.079063 0.762424 0.015 Uiso 1 1 calc R . . . .
C14 C 0.12553(6) -0.0896(3) 0.49512(12) 0.0126(5) Uani 1 1 d . . . . .
H14 H 0.113898 -0.175346 0.467378 0.015 Uiso 1 1 calc R . . . .
C12 C 0.11178(6) 0.0420(2) 0.45064(12) 0.0114(5) Uani 1 1 d . . . . .
C4 C 0.11809(6) 0.4971(2) 0.51044(12) 0.0120(5) Uani 1 1 d . . . . .
C29 C 0.16799(6) 0.4438(3) 0.49082(12) 0.0146(5) Uani 1 1 d . . . . .
H29A H 0.177547 0.537404 0.511825 0.018 Uiso 1 1 calc R . . . .
H29B H 0.177686 0.368925 0.525322 0.018 Uiso 1 1 calc R . . . .
C20 C 0.13832(6) -0.0567(2) 0.61455(12) 0.0128(5) Uani 1 1 d . . . . .
H20 H 0.161445 -0.041993 0.627388 0.015 Uiso 1 1 calc R . . . .
C7 C 0.12952(6) 0.4471(2) 0.46193(12) 0.0115(5) Uani 1 1 d . . . . .
H7A H 0.120199 0.516578 0.424405 0.014 Uiso 1 1 calc R . . . .
C38 C 0.18659(6) 0.5383(3) 0.72074(12) 0.0172(5) Uani 1 1 d . . . . .
H38A H 0.194110 0.449055 0.708750 0.021 Uiso 1 1 calc R . . . .
H38B H 0.190702 0.619203 0.698059 0.021 Uiso 1 1 calc R . . . .
C13 C 0.12490(6) 0.1787(3) 0.47356(11) 0.0115(4) Uani 1 1 d . . . . .
H13 H 0.142193 0.188774 0.518059 0.014 Uiso 1 1 calc R . . . .
C6 C 0.12639(6) 0.5288(2) 0.62198(12) 0.0124(5) Uani 1 1 d . . . . .
C19 C 0.12869(6) -0.0524(2) 0.66282(12) 0.0124(5) Uani 1 1 d . . . . .
C32 C 0.16359(6) -0.1102(3) 0.52131(12) 0.0152(5) Uani 1 1 d . . . . .
H32A H 0.175698 -0.022366 0.545142 0.018 Uiso 1 1 calc R . . . .
H32B H 0.171748 -0.190779 0.553045 0.018 Uiso 1 1 calc R . . . .
C10 C 0.07391(6) 0.1491(3) 0.34535(11) 0.0115(5) Uani 1 1 d . . . . .
C23 C 0.12564(6) 0.1606(3) 0.78060(11) 0.0123(5) Uani 1 1 d . . . . .
C35 C 0.19013(6) -0.0201(3) 0.75461(12) 0.0163(5) Uani 1 1 d . . . . .
H35A H 0.195011 -0.116661 0.743617 0.020 Uiso 1 1 calc R . . . .
H35B H 0.195202 0.051067 0.729141 0.020 Uiso 1 1 calc R . . . .
C2 C 0.07169(6) 0.5704(2) 0.52648(12) 0.0116(5) Uani 1 1 d . . . . .
C27 C 0.14966(6) 0.2595(3) 0.71858(11) 0.0131(5) Uani 1 1 d . . . . .
H27 H 0.160833 0.246790 0.693579 0.016 Uiso 1 1 calc R . . . .
C15 C 0.11546(6) -0.0817(2) 0.54814(12) 0.0119(5) Uani 1 1 d . . . . .
C39 C 0.20749(7) 0.5607(3) 0.79508(13) 0.0236(6) Uani 1 1 d . . . . .
H39A H 0.199973 0.650121 0.806981 0.028 Uiso 1 1 calc R . . . .
H39B H 0.203256 0.480028 0.817687 0.028 Uiso 1 1 calc R . . . .
C4S C 0.02484(7) 0.3433(3) 0.65406(13) 0.0201(5) Uani 1 1 d . . . . .
H4SA H 0.041126 0.381914 0.697923 0.024 Uiso 1 1 calc R . . . .
H4SB H 0.021176 0.417830 0.620937 0.024 Uiso 1 1 calc R . . . .
C30 C 0.17828(7) 0.4132(3) 0.43884(14) 0.0228(6) Uani 1 1 d . . . . .
H30A H 0.166572 0.325349 0.414382 0.027 Uiso 1 1 calc R . . . .
H30B H 0.170759 0.493765 0.407096 0.027 Uiso 1 1 calc R . . . .
C36 C 0.21323(7) 0.0075(3) 0.82796(13) 0.0251(6) Uani 1 1 d . . . . .
H36A H 0.206698 0.099306 0.840021 0.030 Uiso 1 1 calc R . . . .
H36B H 0.210029 -0.069953 0.853434 0.030 Uiso 1 1 calc R . . . .
C33 C 0.17196(7) -0.1410(3) 0.46655(13) 0.0201(5) Uani 1 1 d . . . . .
H33A H 0.159945 -0.229036 0.442823 0.024 Uiso 1 1 calc R . . . .
H33B H 0.163752 -0.060546 0.434721 0.024 Uiso 1 1 calc R . . . .
C3S C 0.03980(7) 0.2117(3) 0.64052(13) 0.0208(5) Uani 1 1 d . . . . .
H3SA H 0.061181 0.238069 0.641579 0.025 Uiso 1 1 calc R . . . .
H3SB H 0.045118 0.139768 0.675502 0.025 Uiso 1 1 calc R . . . .
C34 C 0.20966(8) -0.1606(4) 0.49281(16) 0.0322(7) Uani 1 1 d . . . . .
H34A H 0.213790 -0.182246 0.456252 0.048 Uiso 1 1 calc GR . . . .
H34B H 0.217915 -0.240080 0.524406 0.048 Uiso 1 1 calc GR . . . .
H34C H 0.221571 -0.072233 0.514695 0.048 Uiso 1 1 calc GR . . . .
C37 C 0.25031(8) 0.0143(5) 0.84660(17) 0.0434(9) Uani 1 1 d . . . . .
H37A H 0.254001 0.096298 0.824559 0.065 Uiso 1 1 calc GR . . . .
H37B H 0.256648 -0.074497 0.832878 0.065 Uiso 1 1 calc GR . . . .
H37C H 0.264194 0.025531 0.894370 0.065 Uiso 1 1 calc GR . . . .
C40 C 0.24531(8) 0.5706(5) 0.81940(16) 0.0406(9) Uani 1 1 d . . . . .
H40A H 0.249679 0.649944 0.797020 0.061 Uiso 1 1 calc GR . . . .
H40B H 0.253162 0.480463 0.809842 0.061 Uiso 1 1 calc GR . . . .
H40C H 0.257392 0.587730 0.866981 0.061 Uiso 1 1 calc GR . . . .
C31 C 0.21600(8) 0.3933(5) 0.46771(18) 0.0405(8) Uani 1 1 d . . . . .
H31A H 0.221267 0.379381 0.432082 0.061 Uiso 1 1 calc GR . . . .
H31B H 0.223343 0.308914 0.496526 0.061 Uiso 1 1 calc GR . . . .
H31C H 0.227813 0.478584 0.493230 0.061 Uiso 1 1 calc GR . . . .
O1S O -0.02948(5) 0.2649(2) 0.33563(9) 0.0169(4) Uani 1 1 d . . . . .
O2S O 0.01310(5) 0.32219(19) 0.47314(9) 0.0171(4) Uani 1 1 d . . . . .
C2S C 0.02471(6) 0.2349(3) 0.43704(13) 0.0180(5) Uani 1 1 d . . . . .
H2SA H 0.020673 0.132397 0.442048 0.022 Uiso 1 1 calc R . . . .
H2SB H 0.049330 0.248712 0.455401 0.022 Uiso 1 1 calc R . . . .
C1S C 0.00655(7) 0.2740(3) 0.36481(13) 0.0194(5) Uani 1 1 d . . . . .
H1SA H 0.012807 0.373131 0.359735 0.023 Uiso 1 1 calc R . . . .
H1SB H 0.014100 0.208884 0.341054 0.023 Uiso 1 1 calc R . . . .
O1W O 0.000000 -0.1226(3) 0.250000 0.0206(5) Uani 1 2 d S T P . .
H2S H 0.0219(9) 0.419(4) 0.4798(18) 0.031 Uiso 1 1 d R . . . .
H7 H 0.0386(10) -0.136(4) 0.4599(19) 0.031 Uiso 1 1 d R . . . .
H4 H 0.0731(9) 0.467(4) 0.3466(19) 0.031 Uiso 1 1 d R . . . .
H10 H 0.1071(9) -0.018(4) 0.7789(19) 0.031 Uiso 1 1 d R . . . .
H3 H 0.0455(10) 0.594(4) 0.4062(18) 0.031 Uiso 1 1 d R . . . .
H5 H 0.0451(9) 0.210(4) 0.2555(18) 0.031 Uiso 1 1 d R . . . .
H11 H 0.0925(9) 0.227(4) 0.8331(17) 0.031 Uiso 1 1 d R . . . .
H9 H 0.0654(10) -0.123(4) 0.6694(19) 0.031 Uiso 1 1 d R . . . .
H8 H 0.0307(9) -0.030(4) 0.5606(18) 0.031 Uiso 1 1 d R . . . .
H1S H -0.0353(9) 0.326(4) 0.3535(19) 0.031 Uiso 1 1 d R . . . .
H2 H 0.0322(9) 0.645(4) 0.5202(19) 0.031 Uiso 1 1 d R . . . .
H3S H 0.0153(9) 0.207(4) 0.5457(19) 0.031 Uiso 1 1 d R . . . .
H1W H 0.0191(9) -0.066(4) 0.2685(18) 0.031 Uiso 1 1 d R . . . .
H1 H 0.0902(10) 0.593(4) 0.672(2) 0.031 Uiso 1 1 d R . . . .
H6 H 0.0655(9) -0.134(4) 0.3909(19) 0.031 Uiso 1 1 d R . . . .
H4S H -0.0016(9) 0.251(4) 0.6844(19) 0.031 Uiso 1 1 d R . . . .
H12 H 0.0995(9) 0.546(4) 0.7868(18) 0.031 Uiso 1 1 d R . . . .

loop_
_atom_site_aniso_label
_atom_site_aniso_U_11
_atom_site_aniso_U_22
_atom_site_aniso_U_33
_atom_site_aniso_U_23
_atom_site_aniso_U_13
_atom_site_aniso_U_12
O6 0.0222(9) 0.0110(8) 0.0110(8) -0.0018(6) 0.0109(7) -0.0030(7)
O4 0.0217(9) 0.0103(8) 0.0115(8) 0.0015(6) 0.0107(7) 0.0011(6)
O3 0.0167(9) 0.0172(9) 0.0103(8) 0.0000(6) 0.0070(7) 0.0031(7)
O8 0.0201(9) 0.0141(9) 0.0171(9) -0.0034(7) 0.0127(7) -0.0024(7)
O1 0.0194(9) 0.0167(9) 0.0120(8) -0.0001(7) 0.0114(7) 0.0031(7)
O2 0.0180(9) 0.0137(8) 0.0123(8) -0.0019(6) 0.0101(7) 0.0019(7)
O5 0.0220(9) 0.0124(8) 0.0073(8) 0.0002(6) 0.0066(7) -0.0022(7)
O10 0.0257(9) 0.0110(8) 0.0142(8) 0.0003(7) 0.0145(7) -0.0019(7)
O9 0.0204(9) 0.0187(9) 0.0120(8) -0.0024(7) 0.0118(7) -0.0049(7)
O11 0.0251(9) 0.0127(8) 0.0162(9) 0.0001(7) 0.0168(7) 0.0008(7)
O7 0.0186(9) 0.0143(8) 0.0099(8) -0.0011(6) 0.0086(7) -0.0023(7)
O12 0.0252(9) 0.0110(8) 0.0152(8) 0.0012(6) 0.0152(7) 0.0031(7)
O3S 0.0243(9) 0.0178(9) 0.0125(9) -0.0011(7) 0.0092(7) 0.0011(7)
O4S 0.0224(10) 0.0286(11) 0.0168(9) 0.0059(8) 0.0101(8) 0.0082(8)
C18 0.0220(12) 0.0092(11) 0.0121(11) -0.0007(8) 0.0128(10) -0.0002(9)
C5 0.0150(11) 0.0089(10) 0.0119(11) 0.0013(8) 0.0081(9) -0.0005(8)
C16 0.0198(12) 0.0069(10) 0.0093(11) 0.0002(8) 0.0079(9) -0.0004(8)
C17 0.0170(12) 0.0085(11) 0.0151(12) -0.0006(8) 0.0095(10) -0.0008(8)
C1 0.0207(12) 0.0079(10) 0.0132(11) -0.0004(8) 0.0125(10) -0.0010(9)
C3 0.0178(12) 0.0078(10) 0.0105(11) -0.0007(8) 0.0079(9) -0.0019(8)
C24 0.0161(11) 0.0159(12) 0.0095(11) -0.0009(9) 0.0084(9) 0.0005(9)
C25 0.0174(11) 0.0119(11) 0.0116(11) -0.0014(9) 0.0080(9) 0.0013(9)
C8 0.0146(11) 0.0135(11) 0.0120(11) -0.0019(9) 0.0105(9) -0.0010(9)
C28 0.0197(12) 0.0113(11) 0.0130(11) -0.0013(9) 0.0107(10) -0.0013(9)
C9 0.0168(11) 0.0130(11) 0.0107(11) 0.0013(9) 0.0105(9) 0.0003(9)
C11 0.0173(11) 0.0097(11) 0.0126(11) -0.0017(8) 0.0113(9) 0.0000(9)
C26 0.0152(11) 0.0151(12) 0.0098(11) -0.0002(9) 0.0072(9) -0.0028(9)
C22 0.0170(11) 0.0123(11) 0.0083(10) -0.0020(8) 0.0062(9) -0.0004(9)
C21 0.0195(12) 0.0104(11) 0.0097(11) 0.0006(8) 0.0082(9) 0.0012(9)
C14 0.0196(12) 0.0109(11) 0.0099(11) 0.0004(8) 0.0093(9) 0.0002(9)
C12 0.0157(11) 0.0116(11) 0.0123(11) 0.0005(9) 0.0111(9) 0.0010(9)
C4 0.0175(12) 0.0082(10) 0.0142(11) -0.0002(8) 0.0110(9) -0.0007(8)
C29 0.0161(12) 0.0149(12) 0.0146(12) 0.0001(9) 0.0089(10) -0.0014(9)
C20 0.0182(12) 0.0100(11) 0.0128(11) 0.0012(9) 0.0096(9) 0.0007(9)
C7 0.0154(11) 0.0106(11) 0.0122(11) 0.0007(8) 0.0096(9) -0.0004(8)
C38 0.0196(12) 0.0192(13) 0.0143(12) 0.0014(9) 0.0096(10) -0.0024(10)
C13 0.0138(11) 0.0132(11) 0.0104(11) -0.0019(9) 0.0083(9) -0.0006(9)
C6 0.0191(12) 0.0075(10) 0.0121(11) 0.0005(8) 0.0089(9) -0.0020(8)
C19 0.0201(12) 0.0078(10) 0.0109(11) -0.0012(8) 0.0089(10) 0.0009(9)
C32 0.0201(12) 0.0142(12) 0.0142(12) 0.0019(9) 0.0107(10) 0.0005(9)
C10 0.0157(11) 0.0144(11) 0.0076(10) -0.0011(8) 0.0081(9) -0.0007(9)
C23 0.0160(11) 0.0157(12) 0.0067(10) -0.0001(8) 0.0067(9) -0.0032(9)
C35 0.0192(12) 0.0183(12) 0.0123(11) 0.0002(9) 0.0084(10) 0.0024(9)
C2 0.0161(11) 0.0066(10) 0.0140(11) 0.0011(8) 0.0088(9) -0.0001(8)
C27 0.0173(11) 0.0158(12) 0.0096(11) 0.0002(9) 0.0091(9) 0.0003(9)
C15 0.0205(12) 0.0069(10) 0.0122(11) 0.0014(8) 0.0112(10) 0.0021(8)
C39 0.0239(14) 0.0302(15) 0.0145(13) 0.0020(11) 0.0077(11) -0.0051(11)
C4S 0.0224(13) 0.0202(13) 0.0165(12) -0.0031(10) 0.0086(10) 0.0011(10)
C30 0.0222(13) 0.0306(15) 0.0210(13) -0.0011(11) 0.0148(11) 0.0001(11)
C36 0.0232(14) 0.0341(16) 0.0156(13) -0.0016(11) 0.0076(11) 0.0028(12)
C33 0.0271(14) 0.0232(13) 0.0159(12) 0.0020(10) 0.0151(11) 0.0059(11)
C3S 0.0205(13) 0.0242(14) 0.0149(12) -0.0043(10) 0.0065(10) 0.0025(10)
C34 0.0308(16) 0.0448(19) 0.0314(16) 0.0034(14) 0.0232(13) 0.0080(14)
C37 0.0225(16) 0.074(3) 0.0257(16) -0.0105(17) 0.0054(13) 0.0022(16)
C40 0.0259(16) 0.066(2) 0.0222(16) 0.0009(15) 0.0061(13) -0.0086(16)
C31 0.0275(16) 0.066(3) 0.0343(18) 0.0012(16) 0.0203(14) 0.0053(16)
O1S 0.0211(9) 0.0176(9) 0.0158(9) -0.0049(7) 0.0119(7) -0.0016(7)
O2S 0.0236(9) 0.0146(9) 0.0178(9) -0.0044(7) 0.0138(7) -0.0041(7)
C2S 0.0197(12) 0.0177(12) 0.0210(13) -0.0031(10) 0.0134(10) 0.0002(10)
C1S 0.0207(13) 0.0227(13) 0.0197(13) -0.0047(10) 0.0138(11) -0.0032(10)
O1W 0.0215(13) 0.0189(13) 0.0186(13) 0.000 0.0078(11) 0.000

loop_
_atom_type_symbol
_atom_type_description
_atom_type_scat_dispersion_real
_atom_type_scat_dispersion_imag
_atom_type_scat_source
C C 0.0181 0.0091 'International Tables Vol C Tables 4.2.6.8 and 6.1.1.4'
H H 0.0000 0.0000 'International Tables Vol C Tables 4.2.6.8 and 6.1.1.4'
O O 0.0492 0.0322 'International Tables Vol C Tables 4.2.6.8 and 6.1.1.4'

loop_
_geom_angle_atom_site_label_1
_geom_angle_atom_site_label_2
_geom_angle_atom_site_label_3
_geom_angle
_geom_angle_site_symmetry_1
_geom_angle_site_symmetry_3
_geom_angle_publ_flag
O9 C18 C17 119.3(2) . . ?
O9 C18 C19 119.6(2) . . ?
C17 C18 C19 121.2(2) . . ?
C4 C5 C6 122.8(2) . . ?
O7 C16 C17 119.8(2) . . ?
O7 C16 C15 119.7(2) . . ?
C17 C16 C15 120.5(2) . . ?
O8 C17 C18 120.7(2) . . ?
O8 C17 C16 119.2(2) . . ?
C16 C17 C18 120.1(2) . . ?
O1 C1 C6 124.8(2) . . ?
O1 C1 C2 114.5(2) . . ?
C6 C1 C2 120.7(2) . . ?
O3 C3 C4 118.6(2) . . ?
O3 C3 C2 121.1(2) . . ?
C2 C3 C4 120.3(2) . . ?
O11 C24 C25 118.2(2) . . ?
O11 C24 C23 121.6(2) . . ?
C23 C24 C25 120.2(2) . . ?
O12 C25 C24 121.1(2) . . ?
O12 C25 C26 118.4(2) . . ?
C24 C25 C26 120.4(2) . . ?
C9 C8 C7 121.8(2) . . ?
C13 C8 C9 117.6(2) . . ?
C13 C8 C7 120.6(2) . . ?
C26 C28 C38 111.3(2) . . ?
C26 C28 C6 110.40(19) . . ?
C6 C28 C38 114.2(2) . . ?
O4 C9 C8 123.6(2) . . ?
O4 C9 C10 115.8(2) . . ?
C10 C9 C8 120.6(2) . . ?
O6 C11 C12 122.7(2) . . ?
O6 C11 C10 116.8(2) . . ?
C10 C11 C12 120.4(2) . . ?
C25 C26 C28 120.4(2) . . ?
C27 C26 C25 118.0(2) . . ?
C27 C26 C28 121.5(2) . . ?
C23 C22 C21 121.9(2) . . ?
C27 C22 C21 120.8(2) . . ?
C27 C22 C23 117.2(2) . . ?
C22 C21 C35 111.4(2) . . ?
C19 C21 C22 108.33(19) . . ?
C19 C21 C35 114.8(2) . . ?
C12 C14 C32 112.02(19) . . ?
C15 C14 C12 109.17(19) . . ?
C15 C14 C32 114.4(2) . . ?
C11 C12 C14 120.9(2) . . ?
C11 C12 C13 118.0(2) . . ?
C13 C12 C14 121.1(2) . . ?
C5 C4 C7 124.2(2) . . ?
C3 C4 C5 117.9(2) . . ?
C3 C4 C7 117.8(2) . . ?
C30 C29 C7 112.5(2) . . ?
C19 C20 C15 122.9(2) . . ?
C8 C7 C4 109.08(18) . . ?
C8 C7 C29 111.20(19) . . ?
C4 C7 C29 114.1(2) . . ?
C39 C38 C28 112.5(2) . . ?
C8 C13 C12 123.0(2) . . ?
C5 C6 C28 123.2(2) . . ?
C1 C6 C5 117.4(2) . . ?
C1 C6 C28 119.4(2) . . ?
C18 C19 C21 119.3(2) . . ?
C18 C19 C20 117.2(2) . . ?
C20 C19 C21 123.2(2) . . ?
C33 C32 C14 112.6(2) . . ?
O5 C10 C9 122.1(2) . . ?
O5 C10 C11 117.6(2) . . ?
C11 C10 C9 120.3(2) . . ?
O10 C23 C22 122.8(2) . . ?
C24 C23 O10 115.9(2) . . ?
C24 C23 C22 121.2(2) . . ?
C36 C35 C21 113.0(2) . . ?
O2 C2 C1 122.0(2) . . ?
O2 C2 C3 117.3(2) . . ?
C3 C2 C1 120.6(2) . . ?
C22 C27 C26 122.9(2) . . ?
C16 C15 C14 118.3(2) . . ?
C16 C15 C20 117.9(2) . . ?
C20 C15 C14 123.7(2) . . ?
C40 C39 C38 112.9(2) . . ?
O4S C4S C3S 112.6(2) . . ?
C31 C30 C29 113.0(2) . . ?
C37 C36 C35 112.5(2) . . ?
C34 C33 C32 112.3(2) . . ?
O3S C3S C4S 111.6(2) . . ?
O2S C2S C1S 111.0(2) . . ?
O1S C1S C2S 112.7(2) . . ?

loop_
_geom_bond_atom_site_label_1
_geom_bond_atom_site_label_2
_geom_bond_distance
_geom_bond_site_symmetry_2
_geom_bond_publ_flag
O6 C11 1.384(3) . ?
O4 C9 1.384(3) . ?
O3 C3 1.377(3) . ?
O8 C17 1.380(3) . ?
O1 C1 1.379(3) . ?
O2 C2 1.382(3) . ?
O5 C10 1.376(3) . ?
O10 C23 1.384(3) . ?
O9 C18 1.382(3) . ?
O11 C24 1.376(3) . ?
O7 C16 1.375(3) . ?
O12 C25 1.381(3) . ?
O3S C3S 1.440(3) . ?
O4S C4S 1.423(3) . ?
C18 C17 1.392(3) . ?
C18 C19 1.392(3) . ?
C5 C4 1.397(3) . ?
C5 C6 1.402(3) . ?
C16 C17 1.386(3) . ?
C16 C15 1.394(3) . ?
C1 C6 1.391(3) . ?
C1 C2 1.392(3) . ?
C3 C4 1.394(3) . ?
C3 C2 1.388(3) . ?
C24 C25 1.388(3) . ?
C24 C23 1.384(3) . ?
C25 C26 1.398(3) . ?
C8 C9 1.399(3) . ?
C8 C7 1.527(3) . ?
C8 C13 1.390(3) . ?
C28 C26 1.526(3) . ?
C28 C38 1.531(3) . ?
C28 C6 1.530(3) . ?
C9 C10 1.395(3) . ?
C11 C12 1.392(3) . ?
C11 C10 1.392(3) . ?
C26 C27 1.393(3) . ?
C22 C21 1.527(3) . ?
C22 C23 1.401(3) . ?
C22 C27 1.392(3) . ?
C21 C19 1.520(3) . ?
C21 C35 1.527(3) . ?
C14 C12 1.528(3) . ?
C14 C32 1.536(3) . ?
C14 C15 1.517(3) . ?
C12 C13 1.396(3) . ?
C4 C7 1.531(3) . ?
C29 C7 1.534(3) . ?
C29 C30 1.525(3) . ?
C20 C19 1.395(3) . ?
C20 C15 1.397(3) . ?
C38 C39 1.528(4) . ?
C32 C33 1.529(3) . ?
C35 C36 1.527(3) . ?
C39 C40 1.524(4) . ?
C4S C3S 1.508(4) . ?
C30 C31 1.513(4) . ?
C36 C37 1.520(4) . ?
C33 C34 1.520(4) . ?
O1S C1S 1.433(3) . ?
O2S C2S 1.444(3) . ?
C2S C1S 1.513(4) . ?
